data_2021839
loop_
_publ_author_name
'Chernyshov, Vladimir V.'
'Gatilov, Yuri V.'
'Yarovaya, Olga I.'
'Koskin, Igor P.'
'Yarovoy, Spartak S.'
'Brylev, Konstantin A.'
'Salakhutdinov, Nariman F.'

_publ_section_title
;
 The first example of the stereoselective synthesis and crystal structure
 of a spirobicycloquinazolinone based on (--)-fenchone and anthranilamide
;
_journal_coeditor_code VP3001
_journal_issue 12
_journal_name_full 'Acta Crystallographica Section C'
_journal_page_first
;
;
_journal_paper_doi 10.1107/S2053229619015766
_journal_volume 75
_journal_year 2019
_chemical_absolute_configuration syn
_chemical_formula_iupac 'C17 H22 N2 O'
_chemical_formula_moiety 'C17 H22 N2 O'
_chemical_formula_sum 'C17 H22 N2 O'
_chemical_formula_weight 270.36
_chemical_name_common
;
Spiro[fench-2,2'-(2,3-dihydro-1<i>H</i>-quinazolin-4-one)]
;
_chemical_name_systematic
(1<i>R</i>,2<i>S</i>,4<i>S</i>)-1,3,3-Trimethyl-1'<i>H</i>-spiro[bicyclo[2.2.1]heptane-2,2'-quinazolin]-4'(3'<i>H</i>)-one
_space_group_crystal_system orthorhombic
_space_group_IT_number 19
_space_group_name_Hall 'P 2ac 2ab'
_space_group_name_H-M_alt 'P 21 21 21'
_atom_sites_solution_hydrogens geom
_atom_sites_solution_primary direct
_atom_sites_solution_secondary difmap
_audit_creation_method SHELXL-2014/7
_cell_angle_alpha 90
_cell_angle_beta 90
_cell_angle_gamma 90
_cell_formula_units_Z 8
_cell_length_a 11.8870(5)
_cell_length_b 12.2535(5)
_cell_length_c 27.7511(11)
_cell_measurement_reflns_used 7659
_cell_measurement_temperature 296(2)
_cell_measurement_theta_max 21.47
_cell_measurement_theta_min 2.26
_cell_volume 4042.2(3)
_computing_cell_refinement
;
SAINT (Bruker, 2008)
;
_computing_data_collection
;
APEX2 (Bruker, 2008)
;
_computing_data_reduction
;
SAINT (Bruker, 2008)
;
_computing_molecular_graphics
;
SHELXTL (Bruker, 2008)
;
_computing_publication_material
;
SHELXTL (Bruker, 2008)
;
_computing_structure_refinement
;
SHELXL2014 (Sheldrick, 2015b)
;
_computing_structure_solution
;
SHELXT (Sheldrick, 2015a)
;
_diffrn_ambient_temperature 296(2)
_diffrn_measured_fraction_theta_full 0.997
_diffrn_measured_fraction_theta_max 0.993
_diffrn_measurement_device_type 'Bruker APEXII CCD'
_diffrn_measurement_method '\f and \w scans'
_diffrn_radiation_type MoK\a
_diffrn_radiation_wavelength 0.71073
_diffrn_reflns_av_R_equivalents 0.0525
_diffrn_reflns_av_unetI/netI 0.0445
_diffrn_reflns_limit_h_max 14
_diffrn_reflns_limit_h_min -13
_diffrn_reflns_limit_k_max 13
_diffrn_reflns_limit_k_min -14
_diffrn_reflns_limit_l_max 33
_diffrn_reflns_limit_l_min -32
_diffrn_reflns_number 32223
_diffrn_reflns_theta_full 25.242
_diffrn_reflns_theta_max 25.691
_diffrn_reflns_theta_min 1.468
_exptl_absorpt_coefficient_mu 0.056
_exptl_absorpt_correction_T_max 0.9391
_exptl_absorpt_correction_T_min 0.8014
_exptl_absorpt_correction_type multi-scan
_exptl_absorpt_process_details
;
(SADABS, Bruker, 2008)
;
_exptl_crystal_colour colourless
_exptl_crystal_density_diffrn 0.889
_exptl_crystal_description prism
_exptl_crystal_F_000 1168
_exptl_crystal_size_max 0.600
_exptl_crystal_size_mid 0.220
_exptl_crystal_size_min 0.200
_refine_diff_density_max 0.271
_refine_diff_density_min -0.165
_refine_ls_abs_structure_details
;
Flack <i>x</i> determined using 1849 quotients [(I+)-(I-)]/[(I+)+(I-)]
(Parsons <i>et al.</i>,  2013)
;
_refine_ls_abs_structure_Flack 2.7(5)
_refine_ls_extinction_method none
_refine_ls_goodness_of_fit_ref 1.042
_refine_ls_hydrogen_treatment constr
_refine_ls_matrix_type full
_refine_ls_number_parameters 361
_refine_ls_number_reflns 7494
_refine_ls_number_restraints 0
_refine_ls_restrained_S_all 1.042
_refine_ls_R_factor_all 0.0845
_refine_ls_R_factor_gt 0.0542
_refine_ls_shift/su_max 0.000
_refine_ls_shift/su_mean 0.000
_refine_ls_structure_factor_coef Fsqd
_refine_ls_weighting_details 'w=1/[\s^2^(Fo^2^)+(0.1152P)^2^] where P=(Fo^2^+2Fc^2^)/3'
_refine_ls_weighting_scheme calc
_refine_ls_wR_factor_gt 0.1599
_refine_ls_wR_factor_ref 0.1777
_reflns_number_gt 5139
_reflns_number_total 7494
_reflns_threshold_expression 'I > 2\s(I)'
_cod_data_source_file vp3001sup1.cif
_cod_data_source_block I
_cod_database_code 2021839
_shelx_space_group_comment
;
The symmetry employed for this shelxl refinement is uniquely defined
by the following loop, which should always be used as a source of
symmetry information in preference to the above space-group names.
They are only intended as comments.
;
_shelx_estimated_absorpt_t_min 0.967
_shelx_estimated_absorpt_t_max 0.989

loop_
_space_group_symop_operation_xyz
'x, y, z'
'-x+1/2, -y, z+1/2'
'-x, y+1/2, -z+1/2'
'x+1/2, -y+1/2, -z'

loop_
_atom_site_type_symbol
_atom_site_label
_atom_site_fract_x
_atom_site_fract_y
_atom_site_fract_z
_atom_site_U_iso_or_equiv
_atom_site_adp_type
_atom_site_calc_flag
_atom_site_occupancy
O O1 0.86392(19) 0.1717(2) 0.38692(8) 0.0549(6) Uani d 1
N N1 0.7203(2) 0.2569(2) 0.34932(10) 0.0500(7) Uani d 1
H H1A 0.7565 0.2516 0.3226 0.060 Uiso calc 1
C C1 0.5988(4) 0.3862(4) 0.30359(14) 0.0752(12) Uani d 1
N N2 0.5878(3) 0.3583(2) 0.39224(10) 0.0602(8) Uani d 1
H H2A 0.5523 0.4195 0.3925 0.072 Uiso calc 1
C C2 0.6067(3) 0.3041(3) 0.34703(12) 0.0536(8) Uani d 1
C C3 0.5141(4) 0.2142(4) 0.33331(17) 0.0794(12) Uani d 1
C C4 0.4813(6) 0.2545(7) 0.2798(3) 0.132(3) Uani d 1
H H4A 0.4522 0.1964 0.2590 0.158 Uiso calc 1
C C5 0.4070(8) 0.3479(8) 0.2840(3) 0.161(3) Uani d 1
H H5A 0.3465 0.3334 0.3066 0.194 Uiso calc 1
H H5B 0.3748 0.3669 0.2530 0.194 Uiso calc 1
C C6 0.4854(6) 0.4407(6) 0.3029(2) 0.115(2) Uani d 1
H H6A 0.4849 0.5030 0.2813 0.138 Uiso calc 1
H H6B 0.4633 0.4643 0.3349 0.138 Uiso calc 1
C C7 0.5908(6) 0.3057(6) 0.2616(2) 0.126(3) Uani d 1
H H7A 0.6529 0.2544 0.2607 0.152 Uiso calc 1
H H7B 0.5824 0.3415 0.2306 0.152 Uiso calc 1
C C8 0.6982(6) 0.4656(6) 0.3013(3) 0.145(3) Uani d 1
H H8A 0.7674 0.4253 0.3020 0.218 Uiso calc 1
H H8B 0.6940 0.5073 0.2721 0.218 Uiso calc 1
H H8C 0.6954 0.5139 0.3285 0.218 Uiso calc 1
C C9 0.5633(6) 0.0993(5) 0.3305(3) 0.128(2) Uani d 1
H H9A 0.6235 0.0981 0.3074 0.191 Uiso calc 1
H H9B 0.5917 0.0785 0.3616 0.191 Uiso calc 1
H H9C 0.5057 0.0490 0.3208 0.191 Uiso calc 1
C C10 0.4204(5) 0.2118(7) 0.3699(3) 0.141(3) Uani d 1
H H10A 0.3876 0.2831 0.3725 0.212 Uiso calc 1
H H10B 0.3639 0.1606 0.3598 0.212 Uiso calc 1
H H10C 0.4499 0.1901 0.4006 0.212 Uiso calc 1
C C11 0.7729(3) 0.2216(3) 0.38894(11) 0.0447(7) Uani d 1
C C12 0.7180(3) 0.2459(2) 0.43549(11) 0.0447(7) Uani d 1
C C13 0.6250(3) 0.3147(3) 0.43515(12) 0.0494(8) Uani d 1
C C14 0.5752(3) 0.3441(3) 0.47990(14) 0.0669(10) Uani d 1
H H14A 0.5133 0.3905 0.4808 0.080 Uiso calc 1
C C15 0.6196(5) 0.3032(4) 0.52151(15) 0.0819(13) Uani d 1
H H15A 0.5870 0.3228 0.5507 0.098 Uiso calc 1
C C16 0.7114(4) 0.2334(4) 0.52193(14) 0.0814(13) Uani d 1
H H16A 0.7393 0.2055 0.5507 0.098 Uiso calc 1
C C17 0.7603(3) 0.2067(3) 0.47842(13) 0.0648(10) Uani d 1
H H17A 0.8231 0.1613 0.4780 0.078 Uiso calc 1
O O101 0.8361(2) 0.16305(18) 0.26315(8) 0.0581(6) Uani d 1
N N101 0.9335(3) 0.0366(2) 0.30453(10) 0.0494(7) Uani d 1
H H10E 0.9365 0.0814 0.3283 0.059 Uiso calc 1
C C101 1.0807(3) -0.0617(3) 0.34995(14) 0.0617(10) Uani d 1
N N102 1.0275(2) -0.1045(2) 0.26538(10) 0.0521(7) Uani d 1
H H10D 1.0924 -0.1352 0.2635 0.063 Uiso calc 1
C C102 0.9850(3) -0.0712(2) 0.31196(11) 0.0451(7) Uani d 1
C C103 0.8996(3) -0.1548(3) 0.33715(14) 0.0606(9) Uani d 1
C C104 0.9554(5) -0.1754(4) 0.38663(17) 0.0868(14) Uani d 1
H H10F 0.9034 -0.2007 0.4117 0.104 Uiso calc 1
C C105 1.0597(6) -0.2459(5) 0.3807(2) 0.1052(18) Uani d 1
H H10Q 1.0898 -0.2674 0.4118 0.126 Uiso calc 1
H H10R 1.0431 -0.3109 0.3620 0.126 Uiso calc 1
C C106 1.1404(4) -0.1734(4) 0.35443(19) 0.0882(14) Uani d 1
H H10O 1.1573 -0.2028 0.3228 0.106 Uiso calc 1
H H10P 1.2100 -0.1661 0.3723 0.106 Uiso calc 1
C C107 1.0104(4) -0.0644(4) 0.39726(14) 0.0783(13) Uani d 1
H H10G 0.9562 -0.0055 0.3992 0.094 Uiso calc 1
H H10H 1.0569 -0.0656 0.4260 0.094 Uiso calc 1
C C108 1.1554(5) 0.0349(5) 0.3438(2) 0.1004(16) Uani d 1
H H10I 1.1103 0.0997 0.3414 0.151 Uiso calc 1
H H10J 1.2047 0.0408 0.3711 0.151 Uiso calc 1
H H10K 1.1992 0.0265 0.3150 0.151 Uiso calc 1
C C109 0.8811(5) -0.2601(4) 0.3077(2) 0.1011(16) Uani d 1
H H10L 0.8464 -0.2422 0.2775 0.152 Uiso calc 1
H H10M 0.9522 -0.2947 0.3019 0.152 Uiso calc 1
H H10N 0.8332 -0.3088 0.3254 0.152 Uiso calc 1
C C110 0.7813(4) -0.1026(5) 0.3461(2) 0.0967(16) Uani d 1
H H11E 0.7898 -0.0367 0.3644 0.145 Uiso calc 1
H H11F 0.7466 -0.0862 0.3157 0.145 Uiso calc 1
H H11G 0.7350 -0.1531 0.3636 0.145 Uiso calc 1
C C111 0.8828(3) 0.0717(3) 0.26486(11) 0.0452(8) Uani d 1
C C112 0.8908(3) 0.0008(2) 0.22260(11) 0.0448(8) Uani d 1
C C113 0.9656(3) -0.0880(3) 0.22381(11) 0.0456(8) Uani d 1
C C114 0.9794(4) -0.1506(3) 0.18250(13) 0.0615(10) Uani d 1
H H11A 1.0310 -0.2076 0.1825 0.074 Uiso calc 1
C C115 0.9186(4) -0.1297(3) 0.14228(14) 0.0689(11) Uani d 1
H H11D 0.9287 -0.1731 0.1151 0.083 Uiso calc 1
C C116 0.8411(4) -0.0441(3) 0.14084(14) 0.0681(11) Uani d 1
H H11C 0.7985 -0.0313 0.1133 0.082 Uiso calc 1
C C117 0.8290(3) 0.0208(3) 0.18079(13) 0.0554(9) Uani d 1
H H11B 0.7788 0.0790 0.1800 0.067 Uiso calc 1

loop_
_atom_site_aniso_label
_atom_site_aniso_U_11
_atom_site_aniso_U_22
_atom_site_aniso_U_33
_atom_site_aniso_U_12
_atom_site_aniso_U_13
_atom_site_aniso_U_23
O1 0.0466(13) 0.0630(14) 0.0552(13) 0.0107(12) -0.0020(11) -0.0026(11)
N1 0.0470(15) 0.0634(17) 0.0395(14) 0.0102(14) 0.0035(12) -0.0021(13)
C1 0.090(3) 0.080(3) 0.055(2) 0.032(3) -0.005(2) 0.007(2)
N2 0.0655(19) 0.0608(17) 0.0543(17) 0.0226(16) 0.0024(15) -0.0066(14)
C2 0.0480(19) 0.062(2) 0.0507(19) 0.0143(17) -0.0030(16) -0.0057(16)
C3 0.052(2) 0.084(3) 0.103(3) 0.005(2) -0.016(2) -0.017(2)
C4 0.086(4) 0.154(6) 0.156(6) 0.023(4) -0.050(4) -0.053(5)
C5 0.146(6) 0.209(8) 0.129(5) 0.047(7) -0.050(5) -0.065(6)
C6 0.123(5) 0.139(5) 0.084(3) 0.065(5) -0.004(3) 0.011(3)
C7 0.137(6) 0.171(6) 0.071(3) 0.080(5) -0.021(3) -0.003(4)
C8 0.115(5) 0.152(6) 0.168(7) 0.015(5) 0.033(5) 0.098(5)
C9 0.097(4) 0.094(4) 0.192(7) -0.016(3) -0.011(4) -0.048(4)
C10 0.062(3) 0.151(6) 0.211(8) -0.015(4) 0.034(4) -0.028(6)
C11 0.0445(19) 0.0415(17) 0.0482(18) 0.0011(16) -0.0005(15) -0.0002(14)
C12 0.0516(19) 0.0410(16) 0.0416(17) -0.0045(15) 0.0018(14) -0.0014(14)
C13 0.053(2) 0.0476(18) 0.0480(18) -0.0008(17) 0.0063(16) -0.0040(14)
C14 0.068(2) 0.074(2) 0.058(2) 0.014(2) 0.0170(19) -0.0011(19)
C15 0.109(4) 0.089(3) 0.048(2) 0.015(3) 0.026(2) 0.004(2)
C16 0.095(3) 0.106(3) 0.043(2) 0.011(3) 0.006(2) 0.010(2)
C17 0.066(2) 0.071(2) 0.058(2) 0.010(2) 0.0003(19) 0.0112(19)
O101 0.0737(16) 0.0483(13) 0.0522(13) 0.0196(13) 0.0036(12) -0.0027(11)
N101 0.0594(18) 0.0422(14) 0.0465(16) 0.0015(14) 0.0007(13) -0.0087(12)
C101 0.064(2) 0.059(2) 0.062(2) 0.0097(19) -0.0105(18) -0.0042(17)
N102 0.0498(16) 0.0552(15) 0.0512(16) 0.0128(14) -0.0005(13) -0.0091(13)
C102 0.0441(18) 0.0465(16) 0.0447(18) 0.0056(15) 0.0009(14) -0.0039(14)
C103 0.062(2) 0.0512(19) 0.069(2) -0.0024(19) 0.0079(19) 0.0040(17)
C104 0.118(4) 0.067(3) 0.076(3) 0.020(3) 0.021(3) 0.020(2)
C105 0.129(5) 0.089(3) 0.097(4) 0.040(4) 0.006(3) 0.020(3)
C106 0.082(3) 0.095(3) 0.088(3) 0.029(3) -0.024(3) -0.017(3)
C107 0.094(3) 0.086(3) 0.055(2) 0.029(3) -0.011(2) -0.010(2)
C108 0.078(3) 0.111(4) 0.113(4) -0.024(3) -0.028(3) -0.011(3)
C109 0.107(4) 0.077(3) 0.119(4) -0.023(3) 0.010(3) -0.010(3)
C110 0.059(3) 0.103(3) 0.128(4) -0.002(3) 0.029(3) 0.009(3)
C111 0.0456(18) 0.0459(18) 0.0440(18) 0.0005(16) 0.0074(15) -0.0010(14)
C112 0.049(2) 0.0376(15) 0.0479(18) -0.0058(15) 0.0064(15) -0.0018(13)
C113 0.0399(18) 0.0481(17) 0.0489(19) -0.0018(16) 0.0024(14) 0.0000(14)
C114 0.068(2) 0.0553(19) 0.061(2) 0.007(2) 0.0012(19) -0.0163(17)
C115 0.084(3) 0.070(2) 0.053(2) -0.005(2) -0.005(2) -0.0141(18)
C116 0.082(3) 0.070(2) 0.052(2) -0.011(2) -0.016(2) -0.0016(19)
C117 0.060(2) 0.0516(19) 0.055(2) 0.0001(17) -0.0047(17) 0.0067(16)

loop_
_atom_type_symbol
_atom_type_description
_atom_type_scat_dispersion_real
_atom_type_scat_dispersion_imag
_atom_type_scat_source
C C 0.0033 0.0016 'International Tables Vol C Tables 4.2.6.8 and 6.1.1.4'
H H 0.0000 0.0000 'International Tables Vol C Tables 4.2.6.8 and 6.1.1.4'
N N 0.0061 0.0033 'International Tables Vol C Tables 4.2.6.8 and 6.1.1.4'
O O 0.0106 0.0060 'International Tables Vol C Tables 4.2.6.8 and 6.1.1.4'

loop_
_geom_angle_atom_site_label_1
_geom_angle_atom_site_label_2
_geom_angle_atom_site_label_3
_geom_angle
C11 N1 C2 126.3(3)
C11 N1 H1A 116.8
C2 N1 H1A 116.8
C6 C1 C7 102.7(4)
C6 C1 C8 114.1(4)
C7 C1 C8 115.3(5)
C6 C1 C2 110.3(4)
C7 C1 C2 100.1(4)
C8 C1 C2 113.1(4)
C13 N2 C2 121.7(3)
C13 N2 H2A 119.2
C2 N2 H2A 119.2
N2 C2 N1 106.7(3)
N2 C2 C1 111.4(3)
N1 C2 C1 109.8(3)
N2 C2 C3 114.7(3)
N1 C2 C3 111.8(3)
C1 C2 C3 102.5(3)
C10 C3 C9 107.4(5)
C10 C3 C2 111.2(4)
C9 C3 C2 112.5(4)
C10 C3 C4 116.5(5)
C9 C3 C4 109.2(5)
C2 C3 C4 100.0(4)
C5 C4 C7 102.8(7)
C5 C4 C3 108.4(6)
C7 C4 C3 102.9(4)
C5 C4 H4A 113.8
C7 C4 H4A 113.8
C3 C4 H4A 113.8
C4 C5 C6 103.7(6)
C4 C5 H5A 111.0
C6 C5 H5A 111.0
C4 C5 H5B 111.0
C6 C5 H5B 111.0
H5A C5 H5B 109.0
C1 C6 C5 102.5(5)
C1 C6 H6A 111.3
C5 C6 H6A 111.3
C1 C6 H6B 111.3
C5 C6 H6B 111.3
H6A C6 H6B 109.2
C1 C7 C4 93.7(5)
C1 C7 H7A 113.0
C4 C7 H7A 113.0
C1 C7 H7B 113.0
C4 C7 H7B 113.0
H7A C7 H7B 110.4
C1 C8 H8A 109.5
C1 C8 H8B 109.5
H8A C8 H8B 109.5
C1 C8 H8C 109.5
H8A C8 H8C 109.5
H8B C8 H8C 109.5
C3 C9 H9A 109.5
C3 C9 H9B 109.5
H9A C9 H9B 109.5
C3 C9 H9C 109.5
H9A C9 H9C 109.5
H9B C9 H9C 109.5
C3 C10 H10A 109.5
C3 C10 H10B 109.5
H10A C10 H10B 109.5
C3 C10 H10C 109.5
H10A C10 H10C 109.5
H10B C10 H10C 109.5
O1 C11 N1 121.9(3)
O1 C11 C12 121.5(3)
N1 C11 C12 116.6(3)
C17 C12 C13 120.5(3)
C17 C12 C11 121.6(3)
C13 C12 C11 117.8(3)
N2 C13 C12 119.8(3)
N2 C13 C14 121.5(3)
C12 C13 C14 118.6(3)
C15 C14 C13 119.0(4)
C15 C14 H14A 120.5
C13 C14 H14A 120.5
C14 C15 C16 122.6(4)
C14 C15 H15A 118.7
C16 C15 H15A 118.7
C17 C16 C15 118.1(4)
C17 C16 H16A 121.0
C15 C16 H16A 121.0
C16 C17 C12 121.3(4)
C16 C17 H17A 119.3
C12 C17 H17A 119.3
C111 N101 C102 126.7(3)
C111 N101 H10E 116.7
C102 N101 H10E 116.7
C108 C101 C106 116.1(4)
C108 C101 C102 114.7(3)
C106 C101 C102 108.9(3)
C108 C101 C107 115.7(4)
C106 C101 C107 99.2(3)
C102 C101 C107 100.2(3)
C113 N102 C102 121.2(3)
C113 N102 H10D 119.4
C102 N102 H10D 119.4
N102 C102 N101 105.9(3)
N102 C102 C101 111.8(3)
N101 C102 C101 109.4(3)
N102 C102 C103 115.5(3)
N101 C102 C103 111.8(3)
C101 C102 C103 102.4(3)
C109 C103 C104 113.2(4)
C109 C103 C110 107.3(4)
C104 C103 C110 108.2(4)
C109 C103 C102 113.2(3)
C104 C103 C102 102.7(3)
C110 C103 C102 112.2(3)
C105 C104 C103 110.3(4)
C105 C104 C107 100.1(4)
C103 C104 C107 102.0(3)
C105 C104 H10F 114.3
C103 C104 H10F 114.3
C107 C104 H10F 114.3
C106 C105 C104 103.8(4)
C106 C105 H10Q 111.0
C104 C105 H10Q 111.0
C106 C105 H10R 111.0
C104 C105 H10R 111.0
H10Q C105 H10R 109.0
C105 C106 C101 105.7(4)
C105 C106 H10O 110.6
C101 C106 H10O 110.6
C105 C106 H10P 110.6
C101 C106 H10P 110.6
H10O C106 H10P 108.7
C101 C107 C104 94.9(3)
C101 C107 H10G 112.8
C104 C107 H10G 112.8
C101 C107 H10H 112.8
C104 C107 H10H 112.8
H10G C107 H10H 110.2
C101 C108 H10I 109.5
C101 C108 H10J 109.5
H10I C108 H10J 109.5
C101 C108 H10K 109.5
H10I C108 H10K 109.5
H10J C108 H10K 109.5
C103 C109 H10L 109.5
C103 C109 H10M 109.5
H10L C109 H10M 109.5
C103 C109 H10N 109.5
H10L C109 H10N 109.5
H10M C109 H10N 109.5
C103 C110 H11E 109.5
C103 C110 H11F 109.5
H11E C110 H11F 109.5
C103 C110 H11G 109.5
H11E C110 H11G 109.5
H11F C110 H11G 109.5
O101 C111 N101 121.6(3)
O101 C111 C112 122.0(3)
N101 C111 C112 116.3(3)
C117 C112 C113 119.3(3)
C117 C112 C111 121.9(3)
C113 C112 C111 118.8(3)
N102 C113 C114 123.0(3)
N102 C113 C112 118.0(3)
C114 C113 C112 118.8(3)
C115 C114 C113 120.9(3)
C115 C114 H11A 119.5
C113 C114 H11A 119.5
C114 C115 C116 121.1(3)
C114 C115 H11D 119.4
C116 C115 H11D 119.4
C117 C116 C115 118.8(4)
C117 C116 H11C 120.6
C115 C116 H11C 120.6
C116 C117 C112 121.0(3)
C116 C117 H11B 119.5
C112 C117 H11B 119.5

loop_
_geom_bond_atom_site_label_1
_geom_bond_atom_site_label_2
_geom_bond_distance
O1 C11 1.244(4)
N1 C11 1.337(4)
N1 C2 1.471(5)
N1 H1A 0.8600
C1 C6 1.505(7)
C1 C7 1.529(8)
C1 C8 1.532(9)
C1 C2 1.573(6)
N2 C13 1.378(4)
N2 C2 1.437(4)
N2 H2A 0.8600
C2 C3 1.603(6)
C3 C10 1.508(8)
C3 C9 1.526(8)
C3 C4 1.612(9)
C4 C5 1.450(10)
C4 C7 1.530(10)
C4 H4A 0.9800
C5 C6 1.561(11)
C5 H5A 0.9700
C5 H5B 0.9700
C6 H6A 0.9700
C6 H6B 0.9700
C7 H7A 0.9700
C7 H7B 0.9700
C8 H8A 0.9600
C8 H8B 0.9600
C8 H8C 0.9600
C9 H9A 0.9600
C9 H9B 0.9600
C9 H9C 0.9600
C10 H10A 0.9600
C10 H10B 0.9600
C10 H10C 0.9600
C11 C12 1.477(5)
C12 C17 1.380(5)
C12 C13 1.391(5)
C13 C14 1.422(5)
C14 C15 1.365(6)
C14 H14A 0.9300
C15 C16 1.387(7)
C15 H15A 0.9300
C16 C17 1.380(6)
C16 H16A 0.9300
C17 H17A 0.9300
O101 C111 1.250(4)
N101 C111 1.327(4)
N101 C102 1.469(4)
N101 H10E 0.8600
C101 C108 1.489(7)
C101 C106 1.546(6)
C101 C102 1.556(5)
C101 C107 1.557(6)
N102 C113 1.383(4)
N102 C102 1.447(4)
N102 H10D 0.8600
C102 C103 1.603(5)
C103 C109 1.543(6)
C103 C104 1.546(6)
C103 C110 1.563(6)
C104 C105 1.520(7)
C104 C107 1.538(7)
C104 H10F 0.9800
C105 C106 1.497(8)
C105 H10Q 0.9700
C105 H10R 0.9700
C106 H10O 0.9700
C106 H10P 0.9700
C107 H10G 0.9700
C107 H10H 0.9700
C108 H10I 0.9600
C108 H10J 0.9600
C108 H10K 0.9600
C109 H10L 0.9600
C109 H10M 0.9600
C109 H10N 0.9600
C110 H11E 0.9600
C110 H11F 0.9600
C110 H11G 0.9600
C111 C112 1.463(4)
C112 C117 1.395(5)
C112 C113 1.405(5)
C113 C114 1.389(5)
C114 C115 1.354(6)
C114 H11A 0.9300
C115 C116 1.397(6)
C115 H11D 0.9300
C116 C117 1.372(5)
C116 H11C 0.9300
C117 H11B 0.9300

loop_
_geom_hbond_atom_site_label_D
_geom_hbond_atom_site_label_H
_geom_hbond_atom_site_label_A
_geom_hbond_site_symmetry_A
_geom_hbond_distance_DH
_geom_hbond_distance_HA
_geom_hbond_distance_DA
_geom_hbond_angle_DHA
N1 H1A O101 . 0.86 2.19 2.989(3) 154.7
N101 H10E O1 . 0.86 2.15 2.942(3) 153.4
N102 H10D O101 3_745 0.86 2.72 3.372(4) 134.0
C114 H11A O1 3_745 0.93 2.73 3.453(4) 135.2
C114 H11A O101 3_745 0.93 2.70 3.508(5) 145.8

loop_
_geom_torsion_atom_site_label_1
_geom_torsion_atom_site_label_2
_geom_torsion_atom_site_label_3
_geom_torsion_atom_site_label_4
_geom_torsion
C13 N2 C2 N1 -38.8(4)
C13 N2 C2 C1 -158.6(3)
C13 N2 C2 C3 85.6(4)
C11 N1 C2 N2 30.5(5)
C11 N1 C2 C1 151.3(3)
C11 N1 C2 C3 -95.7(4)
C6 C1 C2 N2 -58.2(5)
C7 C1 C2 N2 -166.0(4)
C8 C1 C2 N2 70.9(5)
C6 C1 C2 N1 -176.2(4)
C7 C1 C2 N1 76.1(4)
C8 C1 C2 N1 -47.0(5)
C6 C1 C2 C3 64.9(5)
C7 C1 C2 C3 -42.8(4)
C8 C1 C2 C3 -166.0(4)
N2 C2 C3 C10 4.4(6)
N1 C2 C3 C10 126.0(5)
C1 C2 C3 C10 -116.5(5)
N2 C2 C3 C9 -116.2(5)
N1 C2 C3 C9 5.4(6)
C1 C2 C3 C9 123.0(5)
N2 C2 C3 C4 128.0(4)
N1 C2 C3 C4 -110.4(4)
C1 C2 C3 C4 7.2(4)
C10 C3 C4 C5 42.1(8)
C9 C3 C4 C5 164.0(6)
C2 C3 C4 C5 -77.8(6)
C10 C3 C4 C7 150.5(5)
C9 C3 C4 C7 -87.6(6)
C2 C3 C4 C7 30.7(5)
C7 C4 C5 C6 -37.9(7)
C3 C4 C5 C6 70.7(8)
C7 C1 C6 C5 31.7(6)
C8 C1 C6 C5 157.2(6)
C2 C1 C6 C5 -74.3(6)
C4 C5 C6 C1 3.7(8)
C6 C1 C7 C4 -52.7(5)
C8 C1 C7 C4 -177.4(4)
C2 C1 C7 C4 61.0(4)
C5 C4 C7 C1 55.9(5)
C3 C4 C7 C1 -56.8(5)
C2 N1 C11 O1 171.8(3)
C2 N1 C11 C12 -8.9(5)
O1 C11 C12 C17 -5.4(5)
N1 C11 C12 C17 175.3(3)
O1 C11 C12 C13 171.2(3)
N1 C11 C12 C13 -8.1(4)
C2 N2 C13 C12 26.8(5)
C2 N2 C13 C14 -157.4(4)
C17 C12 C13 N2 176.2(3)
C11 C12 C13 N2 -0.5(5)
C17 C12 C13 C14 0.3(5)
C11 C12 C13 C14 -176.4(3)
N2 C13 C14 C15 -176.3(4)
C12 C13 C14 C15 -0.5(6)
C13 C14 C15 C16 -0.3(7)
C14 C15 C16 C17 1.3(8)
C15 C16 C17 C12 -1.4(7)
C13 C12 C17 C16 0.7(6)
C11 C12 C17 C16 177.3(4)
C113 N102 C102 N101 -42.0(4)
C113 N102 C102 C101 -161.0(3)
C113 N102 C102 C103 82.4(4)
C111 N101 C102 N102 32.0(4)
C111 N101 C102 C101 152.6(3)
C111 N101 C102 C103 -94.6(4)
C108 C101 C102 N102 73.4(4)
C106 C101 C102 N102 -58.5(4)
C107 C101 C102 N102 -162.0(3)
C108 C101 C102 N101 -43.6(5)
C106 C101 C102 N101 -175.5(3)
C107 C101 C102 N101 81.0(3)
C108 C101 C102 C103 -162.3(4)
C106 C101 C102 C103 65.7(4)
C107 C101 C102 C103 -37.7(3)
N102 C102 C103 C109 2.3(5)
N101 C102 C103 C109 123.5(4)
C101 C102 C103 C109 -119.4(4)
N102 C102 C103 C104 124.8(3)
N101 C102 C103 C104 -114.0(3)
C101 C102 C103 C104 3.1(3)
N102 C102 C103 C110 -119.3(4)
N101 C102 C103 C110 1.9(4)
C101 C102 C103 C110 119.0(4)
C109 C103 C104 C105 50.1(5)
C110 C103 C104 C105 168.9(4)
C102 C103 C104 C105 -72.3(4)
C109 C103 C104 C107 155.8(4)
C110 C103 C104 C107 -85.4(4)
C102 C103 C104 C107 33.4(4)
C103 C104 C105 C106 68.3(5)
C107 C104 C105 C106 -38.7(5)
C104 C105 C106 C101 4.0(5)
C108 C101 C106 C105 156.1(4)
C102 C101 C106 C105 -72.7(5)
C107 C101 C106 C105 31.5(5)
C108 C101 C107 C104 -178.3(4)
C106 C101 C107 C104 -53.4(4)
C102 C101 C107 C104 57.8(3)
C105 C104 C107 C101 57.1(4)
C103 C104 C107 C101 -56.3(4)
C102 N101 C111 O101 175.9(3)
C102 N101 C111 C112 -7.7(5)
O101 C111 C112 C117 -12.5(5)
N101 C111 C112 C117 171.2(3)
O101 C111 C112 C113 165.6(3)
N101 C111 C112 C113 -10.8(4)
C102 N102 C113 C114 -155.5(3)
C102 N102 C113 C112 28.9(4)
C117 C112 C113 N102 178.7(3)
C111 C112 C113 N102 0.6(4)
C117 C112 C113 C114 2.8(5)
C111 C112 C113 C114 -175.3(3)
N102 C113 C114 C115 -178.4(4)
C112 C113 C114 C115 -2.8(5)
C113 C114 C115 C116 0.7(6)
C114 C115 C116 C117 1.5(6)
C115 C116 C117 C112 -1.4(6)
C113 C112 C117 C116 -0.8(5)
C111 C112 C117 C116 177.3(3)

_cod_database_fobs_code 2021839
